data_7214127
loop_
_publ_author_name
'Solan, Agnes'
'Ni\,sanci, Bilal'
'Belcher, Miranda'
'Young, Jonathon'
'Sch\"afer, Christian'
'Wheeler, Kraig A.'
'T\"or\"ok, B\'ela'
'Dembinski, Roman'

_publ_section_title
;
 Catalyst-free chemo-/regio-/stereo-selective amination of alk-3-ynones.
 Synthesis of 1,5-benzodiazepines and 3-amino-2-alkenones
;
_journal_issue 3
_journal_name_full 'Green Chemistry'
_journal_page_first 1120
_journal_paper_doi 10.1039/c3gc41898g
_journal_volume 16
_journal_year 2014
_chemical_formula_moiety 'C28 H31 Cl N2 O'
_chemical_formula_sum 'C28 H31 Cl N2 O'
_chemical_formula_weight 447.00
_chemical_name_systematic
; 
 (Z)-3-[(2-amino-4,5-dimethylphenyl)amino]-4-
 (4-tert-butylphenyl)-1-(4-chlorophenyl)but-2-en-1-one
;
_space_group_IT_number 14
_symmetry_cell_setting monoclinic
_symmetry_space_group_name_Hall '-P 2yn'
_symmetry_space_group_name_H-M 'P 1 21/n 1'
_atom_sites_solution_hydrogens geom
_atom_sites_solution_primary direct
_atom_sites_solution_secondary difmap
_audit_creation_method SHELXL-97
_cell_angle_alpha 90.00
_cell_angle_beta 92.354(8)
_cell_angle_gamma 90.00
_cell_formula_units_Z 4
_cell_length_a 5.7713(9)
_cell_length_b 16.573(2)
_cell_length_c 25.145(4)
_cell_measurement_reflns_used 6787
_cell_measurement_temperature 100(2)
_cell_measurement_theta_max 67.739
_cell_measurement_theta_min 3.152
_cell_volume 2403.0(6)
_computing_cell_refinement APEX2
_computing_data_collection 'APEX2 (Bruker, 2010)'
_computing_data_reduction
;
SAINT (Bruker, 2008) and XPREP (Bruker, 2008)
;
_computing_molecular_graphics 'XSEED (Barbour, 2001)'
_computing_publication_material 'XSEED (Barbour, 2001)'
_computing_structure_refinement 'SHELXL-97 (Sheldrick, 2008)'
_computing_structure_solution 'SHELXS-97 (Sheldrick, 2008)'
_diffrn_ambient_temperature 100(2)
_diffrn_detector_area_resol_mean 8.33
_diffrn_measured_fraction_theta_full 0.975
_diffrn_measured_fraction_theta_max 0.975
_diffrn_measurement_device_type 'Bruker APEXII CCD'
_diffrn_measurement_method 'phi and omega scans'
_diffrn_radiation_monochromator graphite
_diffrn_radiation_source 'fine-focus sealed tube'
_diffrn_radiation_type CuK\a
_diffrn_radiation_wavelength 1.54178
_diffrn_reflns_av_R_equivalents 0.0744
_diffrn_reflns_av_sigmaI/netI 0.0493
_diffrn_reflns_limit_h_max 6
_diffrn_reflns_limit_h_min -6
_diffrn_reflns_limit_k_max 19
_diffrn_reflns_limit_k_min -18
_diffrn_reflns_limit_l_max 30
_diffrn_reflns_limit_l_min -28
_diffrn_reflns_number 26321
_diffrn_reflns_theta_full 67.58
_diffrn_reflns_theta_max 67.58
_diffrn_reflns_theta_min 3.19
_exptl_absorpt_coefficient_mu 1.569
_exptl_absorpt_correction_T_max 0.9090
_exptl_absorpt_correction_T_min 0.6159
_exptl_absorpt_correction_type multi-scan
_exptl_absorpt_process_details 'SADABS (Bruker, 2010)'
_exptl_crystal_colour colorless
_exptl_crystal_density_diffrn 1.236
_exptl_crystal_density_method 'not measured'
_exptl_crystal_description 'transparent needle'
_exptl_crystal_F_000 952
_exptl_crystal_size_max 0.34
_exptl_crystal_size_mid 0.14
_exptl_crystal_size_min 0.06
_refine_diff_density_max 0.195
_refine_diff_density_min -0.261
_refine_diff_density_rms 0.045
_refine_ls_extinction_method none
_refine_ls_goodness_of_fit_ref 1.026
_refine_ls_hydrogen_treatment mixed
_refine_ls_matrix_type full
_refine_ls_number_parameters 294
_refine_ls_number_reflns 4215
_refine_ls_number_restraints 0
_refine_ls_restrained_S_all 1.026
_refine_ls_R_factor_all 0.0753
_refine_ls_R_factor_gt 0.0403
_refine_ls_shift/su_max 0.001
_refine_ls_shift/su_mean 0.000
_refine_ls_structure_factor_coef Fsqd
_refine_ls_weighting_details 'calc w=1/[\s^2^(Fo^2^)+(0.0470P)^2^+0.4186P] where P=(Fo^2^+2Fc^2^)/3'
_refine_ls_weighting_scheme calc
_refine_ls_wR_factor_gt 0.0874
_refine_ls_wR_factor_ref 0.0997
_reflns_number_gt 2948
_reflns_number_total 4215
_reflns_threshold_expression >2sigma(I)
_cod_data_source_file c3gc41898g.txt
_cod_data_source_block demb30
_cod_depositor_comments
;
The following automatic conversions were performed:

'_symmetry_cell_setting' value 'Monoclinic' changed to 'monoclinic'
according to
/usr/data/users/saulius/automatic-downloads/current/RSC/lib/dictionaries/cif_core.dic
dictionary named 'cif_core.dic' version 2.4.2 from 2011-04-26.

Automatic conversion script
Id: cif_fix_values 2281 2013-09-26 08:29:07Z andrius 
;
_cod_original_sg_symbol_H-M 'P 21/n'
_cod_database_code 7214127

loop_
_symmetry_equiv_pos_as_xyz
'x, y, z'
'-x+1/2, y+1/2, -z+1/2'
'-x, -y, -z'
'x-1/2, -y-1/2, z-1/2'

loop_
_atom_site_label
_atom_site_type_symbol
_atom_site_fract_x
_atom_site_fract_y
_atom_site_fract_z
_atom_site_U_iso_or_equiv
_atom_site_adp_type
_atom_site_occupancy
_atom_site_symmetry_multiplicity
_atom_site_calc_flag
_atom_site_refinement_flags
Cl1 Cl 0.28707(8) 0.84136(2) 0.218680(16) 0.03336(11) Uani 1 1 d .
O1 O 0.05067(19) 0.52180(7) 0.06673(4) 0.0317(3) Uani 1 1 d .
N1 N -0.2376(2) 0.39750(8) 0.05761(5) 0.0277(3) Uani 1 1 d .
H1 H -0.1269 0.4261 0.0436 0.033 Uiso 1 1 calc R
N2 N -0.6757(3) 0.40192(10) 0.00292(6) 0.0498(5) Uani 1 1 d .
H2A H -0.6280 0.4438 0.0219 0.060 Uiso 1 1 calc R
H2B H -0.8109 0.4034 -0.0146 0.060 Uiso 1 1 calc R
C1 C -0.0426(3) 0.53734(9) 0.10995(6) 0.0251(4) Uani 1 1 d .
C2 C -0.2196(3) 0.48815(9) 0.13039(6) 0.0254(4) Uani 1 1 d .
H2 H -0.2793 0.5025 0.1638 0.030 Uiso 1 1 calc R
C3 C -0.3101(3) 0.42114(9) 0.10501(6) 0.0240(4) Uani 1 1 d .
C4 C -0.4884(3) 0.36915(9) 0.13084(6) 0.0249(4) Uani 1 1 d .
H4A H -0.6235 0.3616 0.1058 0.030 Uiso 1 1 calc R
H4B H -0.5429 0.3968 0.1629 0.030 Uiso 1 1 calc R
C5 C 0.0370(3) 0.61166(9) 0.13916(6) 0.0237(4) Uani 1 1 d .
C6 C -0.0910(3) 0.64846(10) 0.17805(6) 0.0273(4) Uani 1 1 d .
H6 H -0.2330 0.6248 0.1878 0.033 Uiso 1 1 calc R
C7 C -0.0157(3) 0.71890(10) 0.20286(7) 0.0285(4) Uani 1 1 d .
H7 H -0.1046 0.7436 0.2293 0.034 Uiso 1 1 calc R
C8 C 0.1902(3) 0.75225(9) 0.18838(6) 0.0253(4) Uani 1 1 d .
C9 C 0.3220(3) 0.71719(10) 0.15033(6) 0.0286(4) Uani 1 1 d .
H9 H 0.4650 0.7407 0.1412 0.034 Uiso 1 1 calc R
C10 C 0.2434(3) 0.64727(10) 0.12560(6) 0.0271(4) Uani 1 1 d .
H10 H 0.3326 0.6233 0.0989 0.033 Uiso 1 1 calc R
C11 C -0.3893(3) 0.28756(9) 0.14647(6) 0.0227(4) Uani 1 1 d .
C12 C -0.4984(3) 0.21606(9) 0.13147(6) 0.0260(4) Uani 1 1 d .
H12 H -0.6427 0.2179 0.1119 0.031 Uiso 1 1 calc R
C13 C -0.4003(3) 0.14202(10) 0.14459(6) 0.0264(4) Uani 1 1 d .
H13 H -0.4783 0.0941 0.1333 0.032 Uiso 1 1 calc R
C14 C -0.1910(3) 0.13568(9) 0.17377(6) 0.0228(4) Uani 1 1 d .
C15 C -0.0825(3) 0.20777(9) 0.18853(6) 0.0264(4) Uani 1 1 d .
H15 H 0.0611 0.2062 0.2084 0.032 Uiso 1 1 calc R
C16 C -0.1797(3) 0.28172(10) 0.17485(6) 0.0271(4) Uani 1 1 d .
H16 H -0.1002 0.3297 0.1853 0.033 Uiso 1 1 calc R
C17 C -0.0843(3) 0.05299(9) 0.18643(6) 0.0228(4) Uani 1 1 d .
C18 C 0.0127(3) 0.01880(10) 0.13521(6) 0.0287(4) Uani 1 1 d .
H18A H -0.1140 0.0117 0.1085 0.043 Uiso 1 1 calc R
H18B H 0.0865 -0.0334 0.1428 0.043 Uiso 1 1 calc R
H18C H 0.1274 0.0563 0.1216 0.043 Uiso 1 1 calc R
C19 C -0.2670(3) -0.00588(10) 0.20632(7) 0.0286(4) Uani 1 1 d .
H19A H -0.3360 0.0164 0.2381 0.043 Uiso 1 1 calc R
H19B H -0.1933 -0.0577 0.2151 0.043 Uiso 1 1 calc R
H19C H -0.3883 -0.0139 0.1784 0.043 Uiso 1 1 calc R
C20 C 0.1134(3) 0.05875(10) 0.22915(6) 0.0269(4) Uani 1 1 d .
H20A H 0.2394 0.0917 0.2157 0.040 Uiso 1 1 calc R
H20B H 0.1717 0.0045 0.2376 0.040 Uiso 1 1 calc R
H20C H 0.0553 0.0837 0.2613 0.040 Uiso 1 1 calc R
C21 C -0.3248(3) 0.32961(9) 0.02760(6) 0.0254(4) Uani 1 1 d .
C22 C -0.5387(3) 0.33401(10) 0.00053(6) 0.0285(4) Uani 1 1 d .
C23 C -0.6120(3) 0.26650(11) -0.02904(6) 0.0322(5) Uani 1 1 d .
H23 H -0.7583 0.2681 -0.0478 0.039 Uiso 1 1 calc R
C24 C -0.4781(3) 0.19727(10) -0.03190(7) 0.0307(4) Uani 1 1 d .
C25 C -0.2640(3) 0.19348(10) -0.00425(6) 0.0286(4) Uani 1 1 d .
C26 C -0.1905(3) 0.26037(10) 0.02478(6) 0.0267(4) Uani 1 1 d .
H26 H -0.0438 0.2588 0.0433 0.032 Uiso 1 1 calc R
C27 C -0.5631(3) 0.12699(11) -0.06598(8) 0.0434(5) Uani 1 1 d .
H28A H -0.7113 0.1412 -0.0840 0.065 Uiso 1 1 calc R
H28B H -0.5842 0.0796 -0.0434 0.065 Uiso 1 1 calc R
H28C H -0.4487 0.1148 -0.0926 0.065 Uiso 1 1 calc R
C28 C -0.1184(3) 0.11767(10) -0.00472(8) 0.0411(5) Uani 1 1 d .
H27A H 0.0299 0.1274 0.0146 0.062 Uiso 1 1 calc R
H27B H -0.0898 0.1027 -0.0416 0.062 Uiso 1 1 calc R
H27C H -0.2008 0.0738 0.0125 0.062 Uiso 1 1 calc R

loop_
_atom_site_aniso_label
_atom_site_aniso_U_11
_atom_site_aniso_U_22
_atom_site_aniso_U_33
_atom_site_aniso_U_23
_atom_site_aniso_U_13
_atom_site_aniso_U_12
Cl1 0.0424(2) 0.0213(2) 0.0357(2) -0.00141(19) -0.00562(18) -0.00396(18)
O1 0.0386(7) 0.0305(6) 0.0268(6) -0.0063(5) 0.0118(5) -0.0055(5)
N1 0.0337(8) 0.0233(7) 0.0269(7) -0.0042(6) 0.0123(6) -0.0070(6)
N2 0.0500(10) 0.0479(10) 0.0507(10) -0.0171(9) -0.0084(8) 0.0193(8)
C1 0.0293(9) 0.0233(8) 0.0227(8) -0.0003(7) 0.0020(7) 0.0020(7)
C2 0.0325(9) 0.0226(8) 0.0216(8) -0.0011(7) 0.0067(7) 0.0007(7)
C3 0.0295(9) 0.0195(8) 0.0233(8) 0.0000(7) 0.0046(7) 0.0027(7)
C4 0.0299(9) 0.0230(8) 0.0223(8) -0.0023(7) 0.0057(7) -0.0002(7)
C5 0.0289(9) 0.0217(8) 0.0203(8) 0.0026(7) -0.0004(7) 0.0008(7)
C6 0.0265(9) 0.0242(9) 0.0315(9) -0.0002(8) 0.0059(7) -0.0026(7)
C7 0.0309(10) 0.0239(9) 0.0308(9) -0.0042(8) 0.0041(7) 0.0015(7)
C8 0.0316(9) 0.0186(8) 0.0253(8) 0.0019(7) -0.0049(7) 0.0003(7)
C9 0.0315(9) 0.0267(9) 0.0276(8) 0.0043(8) 0.0019(7) -0.0035(8)
C10 0.0292(9) 0.0282(9) 0.0244(8) -0.0007(8) 0.0060(7) -0.0009(8)
C11 0.0245(8) 0.0232(8) 0.0211(8) 0.0001(7) 0.0078(6) -0.0008(7)
C12 0.0236(9) 0.0266(9) 0.0278(8) 0.0019(8) 0.0006(7) -0.0029(7)
C13 0.0243(9) 0.0229(9) 0.0322(9) -0.0015(8) 0.0014(7) -0.0052(7)
C14 0.0233(8) 0.0236(8) 0.0220(8) -0.0009(7) 0.0058(7) -0.0019(7)
C15 0.0268(9) 0.0252(9) 0.0272(9) -0.0006(8) -0.0004(7) -0.0018(7)
C16 0.0303(9) 0.0223(9) 0.0288(9) -0.0017(8) 0.0011(7) -0.0073(7)
C17 0.0228(8) 0.0205(8) 0.0251(8) -0.0020(7) 0.0014(7) -0.0007(7)
C18 0.0303(9) 0.0271(9) 0.0287(9) -0.0049(8) 0.0028(7) 0.0011(8)
C19 0.0268(9) 0.0241(9) 0.0350(10) 0.0032(8) 0.0009(7) -0.0024(7)
C20 0.0255(9) 0.0258(9) 0.0293(9) -0.0026(8) 0.0010(7) 0.0013(7)
C21 0.0322(9) 0.0212(9) 0.0235(8) -0.0030(7) 0.0104(7) -0.0042(7)
C22 0.0335(10) 0.0281(9) 0.0245(8) -0.0028(8) 0.0093(7) 0.0017(8)
C23 0.0291(10) 0.0404(11) 0.0277(9) -0.0045(8) 0.0057(7) -0.0044(8)
C24 0.0362(10) 0.0287(9) 0.0281(9) -0.0070(8) 0.0132(8) -0.0110(8)
C25 0.0371(10) 0.0231(8) 0.0264(9) -0.0035(7) 0.0134(7) -0.0044(8)
C26 0.0300(9) 0.0254(9) 0.0252(9) -0.0016(7) 0.0082(7) -0.0031(7)
C27 0.0498(12) 0.0407(11) 0.0404(10) -0.0137(9) 0.0112(9) -0.0151(9)
C28 0.0527(12) 0.0297(10) 0.0416(11) -0.0056(9) 0.0096(9) 0.0020(9)

loop_
_atom_type_symbol
_atom_type_description
_atom_type_scat_dispersion_real
_atom_type_scat_dispersion_imag
_atom_type_scat_source
C C 0.0181 0.0091 'International Tables Vol C Tables 4.2.6.8 and 6.1.1.4'
H H 0.0000 0.0000 'International Tables Vol C Tables 4.2.6.8 and 6.1.1.4'
N N 0.0311 0.0180 'International Tables Vol C Tables 4.2.6.8 and 6.1.1.4'
Cl Cl 0.3639 0.7018 'International Tables Vol C Tables 4.2.6.8 and 6.1.1.4'
O O 0.0492 0.0322 'International Tables Vol C Tables 4.2.6.8 and 6.1.1.4'

loop_
_geom_angle_atom_site_label_1
_geom_angle_atom_site_label_2
_geom_angle_atom_site_label_3
_geom_angle
C3 N1 C21 125.65(13)
C3 N1 H1 117.2
C21 N1 H1 117.2
C22 N2 H2A 120.0
C22 N2 H2B 120.0
H2A N2 H2B 120.0
O1 C1 C2 122.31(14)
O1 C1 C5 117.31(14)
C2 C1 C5 120.37(14)
C3 C2 C1 124.15(15)
C3 C2 H2 117.9
C1 C2 H2 117.9
N1 C3 C2 121.62(15)
N1 C3 C4 117.37(13)
C2 C3 C4 120.96(14)
C3 C4 C11 111.38(13)
C3 C4 H4A 109.4
C11 C4 H4A 109.4
C3 C4 H4B 109.4
C11 C4 H4B 109.4
H4A C4 H4B 108.0
C10 C5 C6 118.27(15)
C10 C5 C1 118.66(14)
C6 C5 C1 123.04(15)
C7 C6 C5 121.37(15)
C7 C6 H6 119.3
C5 C6 H6 119.3
C8 C7 C6 118.62(15)
C8 C7 H7 120.7
C6 C7 H7 120.7
C7 C8 C9 121.57(15)
C7 C8 Cl1 119.40(13)
C9 C8 Cl1 119.03(13)
C8 C9 C10 119.12(16)
C8 C9 H9 120.4
C10 C9 H9 120.4
C9 C10 C5 121.05(15)
C9 C10 H10 119.5
C5 C10 H10 119.5
C16 C11 C12 117.29(15)
C16 C11 C4 120.66(14)
C12 C11 C4 122.00(14)
C13 C12 C11 121.02(15)
C13 C12 H12 119.5
C11 C12 H12 119.5
C12 C13 C14 122.00(15)
C12 C13 H13 119.0
C14 C13 H13 119.0
C13 C14 C15 116.56(15)
C13 C14 C17 120.70(14)
C15 C14 C17 122.69(14)
C16 C15 C14 121.31(15)
C16 C15 H15 119.3
C14 C15 H15 119.3
C11 C16 C15 121.81(15)
C11 C16 H16 119.1
C15 C16 H16 119.1
C14 C17 C18 108.29(12)
C14 C17 C19 111.15(13)
C18 C17 C19 108.53(13)
C14 C17 C20 111.74(13)
C18 C17 C20 108.89(13)
C19 C17 C20 108.17(13)
C17 C18 H18A 109.5
C17 C18 H18B 109.5
H18A C18 H18B 109.5
C17 C18 H18C 109.5
H18A C18 H18C 109.5
H18B C18 H18C 109.5
C17 C19 H19A 109.5
C17 C19 H19B 109.5
H19A C19 H19B 109.5
C17 C19 H19C 109.5
H19A C19 H19C 109.5
H19B C19 H19C 109.5
C17 C20 H20A 109.5
C17 C20 H20B 109.5
H20A C20 H20B 109.5
C17 C20 H20C 109.5
H20A C20 H20C 109.5
H20B C20 H20C 109.5
C22 C21 C26 120.39(15)
C22 C21 N1 120.20(14)
C26 C21 N1 119.39(14)
N2 C22 C21 121.47(15)
N2 C22 C23 120.98(16)
C21 C22 C23 117.54(15)
C24 C23 C22 122.13(16)
C24 C23 H23 118.9
C22 C23 H23 118.9
C23 C24 C25 119.74(15)
C23 C24 C27 119.79(16)
C25 C24 C27 120.46(16)
C26 C25 C24 118.22(15)
C26 C25 C28 120.74(16)
C24 C25 C28 121.01(15)
C25 C26 C21 121.96(16)
C25 C26 H26 119.0
C21 C26 H26 119.0
C24 C27 H28A 109.5
C24 C27 H28B 109.5
H28A C27 H28B 109.5
C24 C27 H28C 109.5
H28A C27 H28C 109.5
H28B C27 H28C 109.5
C25 C28 H27A 109.5
C25 C28 H27B 109.5
H27A C28 H27B 109.5
C25 C28 H27C 109.5
H27A C28 H27C 109.5
H27B C28 H27C 109.5

loop_
_geom_bond_atom_site_label_1
_geom_bond_atom_site_label_2
_geom_bond_distance
Cl1 C8 1.7433(16)
O1 C1 1.2588(19)
N1 C3 1.338(2)
N1 C21 1.434(2)
N1 H1 0.8800
N2 C22 1.378(2)
N2 H2A 0.8800
N2 H2B 0.8800
C1 C2 1.420(2)
C1 C5 1.496(2)
C2 C3 1.373(2)
C2 H2 0.9500
C3 C4 1.509(2)
C4 C11 1.514(2)
C4 H4A 0.9900
C4 H4B 0.9900
C5 C10 1.385(2)
C5 C6 1.390(2)
C6 C7 1.385(2)
C6 H6 0.9500
C7 C8 1.373(2)
C7 H7 0.9500
C8 C9 1.375(2)
C9 C10 1.383(2)
C9 H9 0.9500
C10 H10 0.9500
C11 C16 1.382(2)
C11 C12 1.387(2)
C12 C13 1.386(2)
C12 H12 0.9500
C13 C14 1.391(2)
C13 H13 0.9500
C14 C15 1.392(2)
C14 C17 1.530(2)
C15 C16 1.385(2)
C15 H15 0.9500
C16 H16 0.9500
C17 C18 1.534(2)
C17 C19 1.535(2)
C17 C20 1.538(2)
C18 H18A 0.9800
C18 H18B 0.9800
C18 H18C 0.9800
C19 H19A 0.9800
C19 H19B 0.9800
C19 H19C 0.9800
C20 H20A 0.9800
C20 H20B 0.9800
C20 H20C 0.9800
C21 C22 1.387(2)
C21 C26 1.388(2)
C22 C23 1.399(2)
C23 C24 1.387(2)
C23 H23 0.9500
C24 C25 1.394(2)
C24 C27 1.516(2)
C25 C26 1.384(2)
C25 C28 1.512(2)
C26 H26 0.9500
C27 H28A 0.9800
C27 H28B 0.9800
C27 H28C 0.9800
C28 H27A 0.9800
C28 H27B 0.9800
C28 H27C 0.9800

loop_
_geom_hbond_atom_site_label_D
_geom_hbond_atom_site_label_H
_geom_hbond_atom_site_label_A
_geom_hbond_distance_DH
_geom_hbond_distance_HA
_geom_hbond_distance_DA
_geom_hbond_angle_DHA
_geom_hbond_site_symmetry_A
N1 H1 O1 0.88 1.96 2.6520(17) 134.1 .
N2 H2B O1 0.88 2.24 3.006(2) 145.3 3_465
N2 H2A O1 0.88 2.56 3.0370(19) 114.9 1_455

loop_
_geom_torsion_atom_site_label_1
_geom_torsion_atom_site_label_2
_geom_torsion_atom_site_label_3
_geom_torsion_atom_site_label_4
_geom_torsion
O1 C1 C2 C3 -1.8(3)
C5 C1 C2 C3 176.92(15)
C21 N1 C3 C2 -178.60(15)
C21 N1 C3 C4 4.0(2)
C1 C2 C3 N1 -0.9(3)
C1 C2 C3 C4 176.41(15)
N1 C3 C4 C11 66.75(18)
C2 C3 C4 C11 -110.66(16)
O1 C1 C5 C10 -16.4(2)
C2 C1 C5 C10 164.80(15)
O1 C1 C5 C6 161.17(15)
C2 C1 C5 C6 -17.6(2)
C10 C5 C6 C7 0.0(2)
C1 C5 C6 C7 -177.60(15)
C5 C6 C7 C8 -0.1(2)
C6 C7 C8 C9 -0.3(2)
C6 C7 C8 Cl1 179.46(12)
C7 C8 C9 C10 0.9(2)
Cl1 C8 C9 C10 -178.90(12)
C8 C9 C10 C5 -1.0(2)
C6 C5 C10 C9 0.6(2)
C1 C5 C10 C9 178.28(14)
C3 C4 C11 C16 49.41(19)
C3 C4 C11 C12 -128.14(16)
C16 C11 C12 C13 0.0(2)
C4 C11 C12 C13 177.65(15)
C11 C12 C13 C14 0.9(2)
C12 C13 C14 C15 -1.0(2)
C12 C13 C14 C17 -178.48(14)
C13 C14 C15 C16 0.2(2)
C17 C14 C15 C16 177.69(15)
C12 C11 C16 C15 -0.8(2)
C4 C11 C16 C15 -178.41(14)
C14 C15 C16 C11 0.6(2)
C13 C14 C17 C18 73.17(18)
C15 C14 C17 C18 -104.19(17)
C13 C14 C17 C19 -46.0(2)
C15 C14 C17 C19 136.68(15)
C13 C14 C17 C20 -166.91(14)
C15 C14 C17 C20 15.7(2)
C3 N1 C21 C22 75.5(2)
C3 N1 C21 C26 -106.17(19)
C26 C21 C22 N2 179.68(15)
N1 C21 C22 N2 -2.0(2)
C26 C21 C22 C23 0.3(2)
N1 C21 C22 C23 178.56(14)
N2 C22 C23 C24 -179.69(16)
C21 C22 C23 C24 -0.3(2)
C22 C23 C24 C25 0.6(3)
C22 C23 C24 C27 -178.06(16)
C23 C24 C25 C26 -1.0(2)
C27 C24 C25 C26 177.71(15)
C23 C24 C25 C28 177.46(15)
C27 C24 C25 C28 -3.8(2)
C24 C25 C26 C21 1.0(2)
C28 C25 C26 C21 -177.44(15)
C22 C21 C26 C25 -0.7(2)
N1 C21 C26 C25 -178.97(14)
